data_7047667
loop_
_publ_author_name
'Tian, Xuerui'
'Hou, Lin'
'Wang, Jiaojiao'
'Xin, Xing'
'Zhang, Heng'
'Ma, Yuan-Yuan'
'Wang, Yali'
'Zhang, Lina'
'Han, Zhangang'

_publ_section_title
;
 Novel fully reduced phosphomolybdates for highly efficient removal of
 inorganic hexavalent chromium and organic dye methylene blue
;
_journal_name_full 'Dalton Transactions'
_journal_paper_doi 10.1039/C8DT03250E
_journal_year 2018
_chemical_formula_moiety '0.5(Ca4 Mo48 Na8 O272 P32), 4(C13 H16 N2), 1[C13H18N2], 4[H2O]'
_chemical_formula_sum 'C52 H64 Ca2 Mo24 N8 Na4 O132 P16'
_chemical_formula_weight 5883.31
_space_group_crystal_system tetragonal
_space_group_IT_number 142
_space_group_name_Hall '-I 4bd 2c'
_space_group_name_H-M_alt 'I 41/a c d'
_symmetry_space_group_name_Hall '-I 4bd 2c'
_symmetry_space_group_name_H-M 'I 41/a c d :2'
_atom_sites_solution_hydrogens geom
_audit_creation_date 2018-09-19
_audit_creation_method
;
Olex2 1.2-dev
(compiled 2018.08.29 svn.r3523 for OlexSys, GUI svn.r5535)
;
_audit_update_record
;
2018-09-25 deposited with the CCDC.
2018-09-27 downloaded from the CCDC.
;
_cell_angle_alpha 90
_cell_angle_beta 90
_cell_angle_gamma 90
_cell_formula_units_Z 8
_cell_length_a 31.7770(4)
_cell_length_b 31.7770(4)
_cell_length_c 36.0323(8)
_cell_measurement_reflns_used 14907
_cell_measurement_temperature 293(2)
_cell_measurement_theta_max 29.2268
_cell_measurement_theta_min 2.8609
_cell_volume 36384.6(10)
_computing_cell_refinement
;
CrysAlisPro, Agilent Technologies,
Version 1.171.36.21 (release 14-08-2012 CrysAlis171 .NET)
(compiled Sep 14 2012,17:21:16)
;
_computing_data_collection
;
CrysAlisPro, Agilent Technologies,
Version 1.171.36.21 (release 14-08-2012 CrysAlis171 .NET)
(compiled Sep 14 2012,17:21:16)
;
_computing_data_reduction
;
CrysAlisPro, Agilent Technologies,
Version 1.171.36.21 (release 14-08-2012 CrysAlis171 .NET)
(compiled Sep 14 2012,17:21:16)
;
_computing_molecular_graphics 'Olex2 (Dolomanov et al., 2009)'
_computing_publication_material 'Olex2 (Dolomanov et al., 2009)'
_computing_structure_refinement 'ShelXL (Sheldrick, 2015)'
_diffrn_ambient_temperature 293(2)
_diffrn_detector_area_resol_mean 10.2375
_diffrn_measured_fraction_theta_full 0.996
_diffrn_measured_fraction_theta_max 0.996
_diffrn_measurement_details
;
#__ type_ start__ end____ width___ exp.time_
  1 omega  -15.00   72.00   1.0000   20.0000
omega____ theta____ kappa____ phi______ frames
    -       11.9908   57.0000 -120.0000 87
;
_diffrn_measurement_device_type 'Xcalibur, Ruby, Gemini ultra'
_diffrn_measurement_method '\w scans'
_diffrn_radiation_type MoK\a
_diffrn_radiation_wavelength 0.71073
_diffrn_reflns_av_R_equivalents 0.0433
_diffrn_reflns_av_unetI/netI 0.0493
_diffrn_reflns_Laue_measured_fraction_full 0.996
_diffrn_reflns_Laue_measured_fraction_max 0.996
_diffrn_reflns_limit_h_max 26
_diffrn_reflns_limit_h_min -37
_diffrn_reflns_limit_k_max 37
_diffrn_reflns_limit_k_min -19
_diffrn_reflns_limit_l_max 42
_diffrn_reflns_limit_l_min -28
_diffrn_reflns_number 33861
_diffrn_reflns_point_group_measured_fraction_full 0.996
_diffrn_reflns_point_group_measured_fraction_max 0.996
_diffrn_reflns_theta_full 24.999
_diffrn_reflns_theta_max 24.999
_diffrn_reflns_theta_min 2.867
_exptl_absorpt_coefficient_mu 1.906
_exptl_absorpt_correction_T_max 1.00000
_exptl_absorpt_correction_T_min 0.71735
_exptl_absorpt_correction_type multi-scan
_exptl_absorpt_process_details
;
CrysAlisPro, Agilent Technologies,
Version 1.171.36.21 (release 14-08-2012 CrysAlis171 .NET)
(compiled Sep 14 2012,17:21:16)
Empirical absorption correction using spherical harmonics,
 implemented in SCALE3 ABSPACK scaling algorithm.
;
_exptl_crystal_colour red
_exptl_crystal_colour_primary red
_exptl_crystal_density_diffrn 2.148
_exptl_crystal_description block
_exptl_crystal_F_000 22560
_exptl_crystal_size_max 0.17
_exptl_crystal_size_mid 0.15
_exptl_crystal_size_min 0.13
_refine_diff_density_max 2.253
_refine_diff_density_min -1.570
_refine_diff_density_rms 0.181
_refine_ls_extinction_method none
_refine_ls_goodness_of_fit_ref 1.113
_refine_ls_hydrogen_treatment constr
_refine_ls_matrix_type full
_refine_ls_number_parameters 638
_refine_ls_number_reflns 7994
_refine_ls_number_restraints 1327
_refine_ls_restrained_S_all 1.093
_refine_ls_R_factor_all 0.0855
_refine_ls_R_factor_gt 0.0686
_refine_ls_shift/su_max 0.007
_refine_ls_shift/su_mean 0.000
_refine_ls_structure_factor_coef Fsqd
_refine_ls_weighting_details 'w=1/[\s^2^(Fo^2^)+(0.0394P)^2^+1449.6490P] where P=(Fo^2^+2Fc^2^)/3'
_refine_ls_weighting_scheme calc
_refine_ls_wR_factor_gt 0.1484
_refine_ls_wR_factor_ref 0.1622
_reflns_Friedel_coverage 0.000
_reflns_number_gt 6522
_reflns_number_total 7994
_reflns_threshold_expression 'I > 2\s(I)'
_cod_data_source_file c8dt03250e2.cif
_cod_data_source_block compound-3
_cod_original_cell_volume 36384.6(12)
_cod_database_code 7047667
_shelx_shelxl_version_number 2014/7
_shelx_space_group_comment
;
The symmetry employed for this shelxl refinement is uniquely defined
by the following loop, which should always be used as a source of
symmetry information in preference to the above space-group names.
They are only intended as comments.
;
_olex2_refinement_description
;
1. Fixed Uiso
 At 1.2 times of:
  All C(H) groups, All C(H,H) groups, All N(H) groups
2. Restrained distances
 C1-C2_$1
 1.65 with sigma of 0.02
3. Uiso/Uaniso restraints and constraints
C2 \\sim C1 \\sim C3 \\sim C7 \\sim C4 \\sim C5 \\sim C6 \\sim C10 \\sim C11
\\sim C12 \\sim C9 \\sim C8 \\sim C14 \\sim C13: within 3.8A with sigma of 0.01
and sigma for terminal atoms of 0.02
N1 \\sim N2: within 3.8A with sigma of 0.01 and sigma for terminal atoms of 0.02
O5 \\sim O24 \\sim O23 \\sim O28 \\sim O22 \\sim O20 \\sim O8 \\sim O3 \\sim O1
\\sim O10 \\sim O9 \\sim O12 \\sim O18 \\sim O29 \\sim O21 \\sim O13 \\sim O11
\\sim O2 \\sim O6 \\sim O25 \\sim O30 \\sim O17 \\sim O16 \\sim O26 \\sim O31
\\sim O4 \\sim O7 \\sim O33 \\sim O14 \\sim O32 \\sim O15 \\sim O27 \\sim O19
\\sim O35 \\sim O34 \\sim O37 \\sim O36 \\sim O40 \\sim O38 \\sim O39 \\sim O41
\\sim O0AA: within 3.8A with sigma of 0.01 and sigma for terminal atoms of 0.03
Uanis(O14) \\sim Ueq, Uanis(N2) \\sim Ueq: with sigma of 0.01 and sigma for
terminal atoms of 0.02
Uanis(P4) \\sim Ueq: with sigma of 0.01 and sigma for terminal atoms of 0.02
Uanis(Na2) \\sim Ueq: with sigma of 0.001 and sigma for terminal atoms of 0.002
Uanis(O34) \\sim Ueq: with sigma of 0.005 and sigma for terminal atoms of 0.01
4. Others
 Fixed Sof: P1(0.75) O13(0.75) O16(0.75) O26(0.75) O31(0.75) O33(0.75)
 O14(0.75) H1A(0.5) H1B(0.5) H14A(0.5) H14B(0.5) P4(0.75) O32(0.75) O15(0.75)
 P6(0.25) O35(0.25) O34(0.25) O37(0.25) O36(0.25) P5(0.25) O40(0.25) O38(0.25)
 O39(0.25) O41(0.25) Na2(0.5)
5.a Secondary CH2 refined with riding coordinates:
 C2(H2A,H2B), C1(H1A,H1B), C14(H14A,H14B), C13(H13A,H13B)
5.b Aromatic/amide H refined with riding coordinates:
 C7(H7), C4(H4), N1(H1), C5(H5), C6(H6), C11(H11), N2(H2), C12(H12), C9(H9),
 C8(H8)
;
_smtbx_masks_special_details
;
A solvent mask was calculated and 1276 electrons were 
found in a volume of 6448\%A^3 in 1 void. 
This is consistent with the presence of 
1[C13H18N2], 4[H2O] per formula unit 
which account for 1200.0 electrons.
;
_smtbx_masks_void_probe_radius 1.2
_smtbx_masks_void_truncation_radius 1.2
_olex2_submission_special_instructions 'No special instructions were received'

loop_
_space_group_symop_operation_xyz
'x, y, z'
'-x+1/2, -y, z+1/2'
'-y+1/4, x+3/4, z+1/4'
'y+1/4, -x+1/4, z+3/4'
'-x+1/2, y, -z'
'x, -y, -z+1/2'
'y+1/4, x+3/4, -z+3/4'
'-y+1/4, -x+1/4, -z+1/4'
'x+1/2, y+1/2, z+1/2'
'-x+1, -y+1/2, z+1'
'-y+3/4, x+5/4, z+3/4'
'y+3/4, -x+3/4, z+5/4'
'-x+1, y+1/2, -z+1/2'
'x+1/2, -y+1/2, -z+1'
'y+3/4, x+5/4, -z+5/4'
'-y+3/4, -x+3/4, -z+3/4'
'-x, -y, -z'
'x-1/2, y, -z-1/2'
'y-1/4, -x-3/4, -z-1/4'
'-y-1/4, x-1/4, -z-3/4'
'x-1/2, -y, z'
'-x, y, z-1/2'
'-y-1/4, -x-3/4, z-3/4'
'y-1/4, x-1/4, z-1/4'
'-x+1/2, -y+1/2, -z+1/2'
'x, y+1/2, -z'
'y+1/4, -x-1/4, -z+1/4'
'-y+1/4, x+1/4, -z-1/4'
'x, -y+1/2, z+1/2'
'-x+1/2, y+1/2, z'
'-y+1/4, -x-1/4, z-1/4'
'y+1/4, x+1/4, z+1/4'

loop_
_atom_site_label
_atom_site_type_symbol
_atom_site_fract_x
_atom_site_fract_y
_atom_site_fract_z
_atom_site_U_iso_or_equiv
_atom_site_adp_type
_atom_site_occupancy
_atom_site_site_symmetry_order
_atom_site_calc_flag
_atom_site_refinement_flags_posn
_atom_site_refinement_flags_adp
_atom_site_refinement_flags_occupancy
_atom_site_disorder_assembly
_atom_site_disorder_group
Mo1 Mo 0.12062(3) 1.01841(3) 1.00022(2) 0.0271(2) Uani 1 1 d . . . . .
Mo2 Mo 0.08330(3) 0.92141(3) 1.03711(2) 0.0255(2) Uani 1 1 d . . . . .
Mo3 Mo -0.01891(3) 0.91908(3) 0.92128(3) 0.0349(2) Uani 1 1 d . . . . .
Mo4 Mo 0.00786(3) 0.98876(3) 0.89283(2) 0.0354(3) Uani 1 1 d . . . . .
Mo5 Mo 0.02420(3) 0.87944(3) 1.00480(3) 0.0345(2) Uani 1 1 d . . . . .
Mo6 Mo 0.08957(3) 1.04597(3) 0.93831(3) 0.0377(3) Uani 1 1 d . . . . .
P3 P 0.08381(9) 0.93838(10) 0.94451(8) 0.0348(6) Uani 1 1 d . . . . .
P2 P 0.18554(10) 0.93989(10) 1.02225(10) 0.0426(7) Uani 1 1 d . . . . .
P1 P 0.0064(3) 0.8162(2) 0.9329(2) 0.0434(18) Uani 0.75 1 d . . . A 1
Na3 Na 0.0000 1.0000 1.0000 0.0262(11) Uani 1 2 d S T P . .
O5 O 0.1739(2) 0.9851(2) 1.0139(2) 0.0391(15) Uani 1 1 d . U . . .
O24 O 0.1427(2) 1.0200(2) 0.9504(2) 0.0371(14) Uani 1 1 d . U . . .
O23 O 0.0629(2) 1.0320(2) 0.98556(19) 0.0287(13) Uani 1 1 d . U . . .
O28 O 0.0265(2) 1.0477(2) 0.9167(2) 0.0348(14) Uani 1 1 d . U . . .
O22 O 0.0705(2) 0.9788(2) 0.92337(19) 0.0345(12) Uani 1 1 d . U . . .
O20 O 0.0437(2) 0.9119(2) 0.9505(2) 0.0353(13) Uani 1 1 d . U . . .
O8 O 0.0997(2) 0.9528(2) 0.9834(2) 0.0342(13) Uani 1 1 d . U . . .
O3 O 0.0931(2) 0.9878(2) 1.04758(18) 0.0270(13) Uani 1 1 d . U . . .
O1 O 0.0776(2) 0.9074(2) 1.0819(2) 0.0371(17) Uani 1 1 d . U . . .
O10 O 0.0845(2) 0.8701(2) 1.0084(2) 0.0380(14) Uani 1 1 d . U . . .
O9 O 0.0264(2) 0.9373(2) 1.02331(19) 0.0287(13) Uani 1 1 d . U . . .
O12 O -0.0311(2) 0.8983(2) 0.9763(2) 0.0359(14) Uani 1 1 d . U . . .
O18 O -0.0153(2) 0.9758(2) 0.94162(19) 0.0306(13) Uani 1 1 d . U . . .
O29 O 0.0153(2) 0.9312(2) 0.8784(2) 0.0409(14) Uani 1 1 d . U . . .
O21 O 0.1173(3) 0.9144(3) 0.9251(2) 0.0499(15) Uani 1 1 d . U . . .
O13 O 0.0275(3) 0.8291(4) 0.9675(3) 0.0399(19) Uani 0.75 1 d . U . A 1
O11 O 0.0024(3) 0.8540(2) 1.0400(2) 0.0469(19) Uani 1 1 d . U . . .
O2 O 0.1490(2) 0.9163(2) 1.0395(2) 0.0390(15) Uani 1 1 d . U . . .
O6 O 0.1370(2) 1.0627(2) 1.0214(2) 0.0419(18) Uani 1 1 d . U . . .
O25 O 0.0973(2) 1.0983(3) 0.9416(3) 0.053(2) Uani 1 1 d . U . . .
O30 O -0.0346(2) 1.0071(3) 0.8702(2) 0.0468(19) Uani 1 1 d . U . . .
O17 O -0.0690(3) 0.9172(3) 0.9063(2) 0.049(2) Uani 1 1 d . U . . .
O16 O -0.0107(4) 0.8547(4) 0.9119(3) 0.041(2) Uani 0.75 1 d . U . A 1
O26 O 0.1080(4) 1.0391(4) 0.8820(3) 0.0422(18) Uani 0.75 1 d . U . B 1
O31 O 0.0493(4) 1.0003(3) 0.8508(3) 0.0387(18) Uani 0.75 1 d . U . B 1
O4 O 0.2234(3) 0.9359(3) 1.0458(4) 0.086(3) Uani 1 1 d . U . . .
O7 O 0.1953(3) 0.9167(3) 0.9844(3) 0.074(2) Uani 1 1 d . U . . .
O33 O 0.1219(3) 0.9683(4) 0.8499(3) 0.0464(18) Uani 0.75 1 d . U . B 1
O14 O -0.0330(5) 0.7874(5) 0.9372(5) 0.075(4) Uani 0.75 1 d . U . A 1
C2 C 0.2479(4) 1.0486(4) 0.9648(3) 0.048(2) Uani 1 1 d D U . . .
H2A H 0.2722 1.0302 0.9644 0.058 Uiso 1 1 calc R . . . .
H2B H 0.2229 1.0310 0.9662 0.058 Uiso 1 1 calc R . . . .
C1 C 0.2500 1.0778(5) 1.0000 0.050(3) Uani 1 2 d DS TU P . .
H1A H 0.2253 1.0956 1.0012 0.060 Uiso 0.5 1 calc R . . . .
H1B H 0.2747 1.0956 0.9988 0.060 Uiso 0.5 1 calc R . . . .
C3 C 0.2467(4) 1.0733(4) 0.9300(3) 0.050(2) Uani 1 1 d . U . . .
C7 C 0.2104(4) 1.0766(4) 0.9093(4) 0.058(2) Uani 1 1 d . U . . .
H7 H 0.1855 1.0648 0.9182 0.069 Uiso 1 1 calc R . . . .
C4 C 0.2820(4) 1.0913(4) 0.9160(4) 0.058(2) Uani 1 1 d . U . . .
H4 H 0.3074 1.0890 0.9285 0.070 Uiso 1 1 calc R . . . .
N1 N 0.2450(4) 1.1153(3) 0.8639(3) 0.058(3) Uani 1 1 d . U . . .
H1 H 0.2447 1.1291 0.8433 0.070 Uiso 1 1 calc R . . . .
C5 C 0.2798(5) 1.1130(5) 0.8831(4) 0.060(2) Uani 1 1 d . U . . .
H5 H 0.3038 1.1264 0.8742 0.072 Uiso 1 1 calc R . . . .
C6 C 0.2106(5) 1.0970(5) 0.8757(4) 0.060(2) Uani 1 1 d . U . . .
H6 H 0.1863 1.0977 0.8613 0.072 Uiso 1 1 calc R . . . .
C10 C 0.0766(5) 0.7557(5) 1.0644(5) 0.074(3) Uani 1 1 d . U . . .
C11 C 0.0993(5) 0.7234(5) 1.0788(5) 0.077(3) Uani 1 1 d . U . . .
H11 H 0.0927 0.6960 1.0719 0.092 Uiso 1 1 calc R . . . .
N2 N 0.1404(5) 0.7680(5) 1.1137(4) 0.098(5) Uani 1 1 d . U . . .
H2 H 0.1597 0.7709 1.1303 0.117 Uiso 1 1 calc R . . . .
C12 C 0.1313(6) 0.7301(6) 1.1028(5) 0.081(3) Uani 1 1 d . U . . .
H12 H 0.1468 0.7074 1.1116 0.098 Uiso 1 1 calc R . . . .
C9 C 0.0882(6) 0.7962(5) 1.0782(5) 0.081(3) Uani 1 1 d . U . . .
H9 H 0.0721 0.8194 1.0715 0.097 Uiso 1 1 calc R . . . .
C8 C 0.1222(6) 0.8024(6) 1.1010(5) 0.087(3) Uani 1 1 d . U . . .
H8 H 0.1318 0.8291 1.1072 0.104 Uiso 1 1 calc R . . . .
C14 C 0.0000 0.7500 1.0625(6) 0.071(3) Uani 1 2 d S TU P . .
H14A H -0.0007 0.7747 1.0784 0.085 Uiso 0.5 1 calc R . . . .
H14B H 0.0007 0.7253 1.0784 0.085 Uiso 0.5 1 calc R . . . .
C13 C 0.0394(5) 0.7511(5) 1.0395(4) 0.069(3) Uani 1 1 d . U . . .
H13A H 0.0419 0.7253 1.0253 0.082 Uiso 1 1 calc R . . . .
H13B H 0.0383 0.7745 1.0222 0.082 Uiso 1 1 calc R . . . .
P4 P 0.09605(13) 1.00744(18) 0.85081(11) 0.0430(10) Uani 0.75 1 d . U . B 1
O32 O 0.1037(4) 1.0315(4) 0.8135(3) 0.057(3) Uani 0.75 1 d . U . B 1
O15 O 0.0394(5) 0.7927(5) 0.9114(4) 0.075(3) Uani 0.75 1 d . U . A 1
Ca2 Ca 0.16143(11) 0.91143(11) 0.8750 0.0689(13) Uani 1 2 d S T P B .
O27 O 0.1976(3) 0.9645(4) 0.9133(3) 0.085(3) Uani 1 1 d . U . . .
O19 O 0.1383(5) 0.8322(5) 0.9034(4) 0.114(3) Uani 1 1 d . U . . .
P6 P 0.0948(3) 1.0382(3) 0.8498(2) 0.0173(19) Uani 0.25 1 d . . . B 2
O35 O 0.0900(8) 1.0723(9) 0.8201(7) 0.030(5) Uani 0.25 1 d . U . B 2
O34 O 0.1285(9) 1.0058(9) 0.8376(8) 0.035(5) Uani 0.25 1 d . U . B 2
O37 O 0.0492(12) 1.0180(11) 0.8536(11) 0.039(2) Uani 0.25 1 d . U . B 2
O36 O 0.1043(11) 1.0592(11) 0.8847(10) 0.038(2) Uani 0.25 1 d . U . B 2
P5 P 0.0154(7) 0.8258(6) 0.9213(5) 0.027(4) Uani 0.25 1 d . . . A 2
O40 O 0.0555(9) 0.8129(9) 0.9016(9) 0.033(5) Uani 0.25 1 d . U . A 2
O38 O -0.0143(9) 0.7860(10) 0.9214(9) 0.034(5) Uani 0.25 1 d . U . A 2
O39 O 0.0111(11) 0.8271(12) 0.9751(10) 0.038(2) Uani 0.25 1 d . U . A 2
O41 O 0.0020(12) 0.8618(12) 0.9040(11) 0.039(2) Uani 0.25 1 d . U . A 2
Na2 Na 0.1548(5) 0.8646(5) 0.9603(4) 0.088(4) Uani 0.5 1 d . U . B .
O0AA O 0.1990(7) 0.8219(7) 0.9916(6) 0.189(7) Uiso 1 1 d . U . . .

loop_
_atom_site_aniso_label
_atom_site_aniso_U_11
_atom_site_aniso_U_22
_atom_site_aniso_U_33
_atom_site_aniso_U_23
_atom_site_aniso_U_13
_atom_site_aniso_U_12
Mo1 0.0205(4) 0.0324(5) 0.0284(4) 0.0069(4) -0.0003(4) -0.0009(3)
Mo2 0.0264(5) 0.0242(4) 0.0261(4) 0.0019(3) -0.0027(4) 0.0006(3)
Mo3 0.0350(5) 0.0366(5) 0.0331(5) -0.0105(4) -0.0097(4) 0.0087(4)
Mo4 0.0259(5) 0.0591(7) 0.0210(4) 0.0036(4) 0.0017(4) 0.0083(4)
Mo5 0.0403(5) 0.0219(5) 0.0414(5) -0.0014(4) -0.0129(4) -0.0006(4)
Mo6 0.0243(5) 0.0574(7) 0.0313(5) 0.0201(5) 0.0012(4) -0.0045(4)
P3 0.0327(15) 0.0475(17) 0.0243(13) -0.0046(12) -0.0005(12) 0.0082(12)
P2 0.0337(16) 0.0389(17) 0.0553(19) 0.0065(15) 0.0145(14) 0.0117(13)
P1 0.068(5) 0.021(3) 0.041(4) -0.004(3) -0.013(3) 0.011(3)
Na3 0.025(3) 0.030(3) 0.023(3) 0.004(2) 0.000(2) -0.002(2)
O5 0.029(3) 0.045(3) 0.043(3) 0.009(3) 0.001(3) 0.001(3)
O24 0.029(3) 0.048(3) 0.034(3) 0.009(3) 0.002(3) 0.002(3)
O23 0.025(3) 0.033(3) 0.029(3) 0.006(2) 0.002(2) 0.002(2)
O28 0.027(3) 0.043(3) 0.034(3) 0.009(3) 0.002(3) 0.002(3)
O22 0.031(2) 0.044(3) 0.028(2) 0.002(2) 0.000(2) 0.008(2)
O20 0.036(3) 0.037(3) 0.033(3) -0.003(2) -0.010(2) 0.005(2)
O8 0.035(3) 0.037(3) 0.030(2) 0.001(2) 0.001(2) 0.002(2)
O3 0.027(3) 0.027(3) 0.027(3) 0.002(2) 0.002(2) 0.002(2)
O1 0.041(4) 0.041(4) 0.029(4) 0.011(3) -0.007(3) -0.008(3)
O10 0.041(3) 0.034(3) 0.039(3) -0.003(3) -0.008(3) 0.008(3)
O9 0.029(3) 0.028(3) 0.029(3) 0.000(2) -0.002(2) 0.002(2)
O12 0.035(3) 0.033(3) 0.039(3) -0.002(3) -0.013(3) -0.003(3)
O18 0.029(3) 0.035(3) 0.028(3) -0.001(2) 0.000(2) 0.005(2)
O29 0.038(3) 0.052(3) 0.033(3) -0.008(3) -0.006(2) 0.012(3)
O21 0.049(3) 0.057(3) 0.044(3) -0.002(3) 0.002(3) 0.017(3)
O13 0.044(4) 0.029(3) 0.046(4) -0.010(3) -0.012(4) 0.006(4)
O11 0.050(5) 0.035(4) 0.056(5) 0.010(4) -0.008(4) -0.013(4)
O2 0.036(3) 0.039(3) 0.042(3) 0.002(3) 0.001(3) 0.001(3)
O6 0.034(4) 0.045(4) 0.047(4) 0.007(4) -0.008(3) -0.006(3)
O25 0.035(4) 0.058(5) 0.065(5) 0.034(4) -0.004(4) -0.012(4)
O30 0.037(4) 0.068(5) 0.035(4) 0.006(4) -0.001(3) 0.012(4)
O17 0.042(4) 0.057(5) 0.049(5) -0.004(4) -0.014(4) 0.006(4)
O16 0.044(4) 0.037(4) 0.042(4) -0.010(3) -0.013(3) 0.006(4)
O26 0.037(3) 0.054(4) 0.036(3) 0.009(4) 0.008(3) -0.002(3)
O31 0.034(3) 0.053(4) 0.029(3) 0.005(4) 0.001(3) 0.006(4)
O4 0.036(5) 0.082(7) 0.141(9) 0.068(7) -0.014(6) 0.011(5)
O7 0.079(4) 0.072(4) 0.070(4) -0.007(4) 0.025(4) 0.015(4)
O33 0.040(3) 0.059(4) 0.039(3) 0.003(3) 0.005(3) 0.011(3)
O14 0.089(8) 0.060(7) 0.077(7) -0.003(6) -0.021(7) -0.012(6)
C2 0.051(4) 0.057(5) 0.037(4) 0.011(4) -0.003(4) -0.009(4)
C1 0.052(5) 0.060(6) 0.038(5) 0.000 0.003(5) 0.000
C3 0.052(4) 0.058(5) 0.040(4) 0.014(4) -0.001(4) -0.011(4)
C7 0.057(5) 0.070(5) 0.046(4) 0.019(4) 0.000(4) -0.008(4)
C4 0.057(5) 0.068(5) 0.048(4) 0.016(4) -0.003(4) -0.013(4)
N1 0.091(9) 0.047(6) 0.037(6) 0.021(5) 0.004(6) 0.005(6)
C5 0.060(5) 0.071(5) 0.050(5) 0.021(4) 0.002(4) -0.014(4)
C6 0.059(5) 0.073(5) 0.049(5) 0.022(4) -0.003(4) -0.011(4)
C10 0.080(6) 0.068(5) 0.073(5) 0.004(4) -0.028(4) 0.018(5)
C11 0.083(6) 0.069(5) 0.079(5) 0.005(4) -0.028(4) 0.016(5)
N2 0.097(8) 0.109(9) 0.088(8) -0.015(7) -0.051(7) 0.021(7)
C12 0.087(6) 0.076(6) 0.082(6) 0.009(5) -0.032(5) 0.016(5)
C9 0.088(6) 0.073(5) 0.083(6) 0.002(4) -0.031(4) 0.015(5)
C8 0.095(6) 0.078(6) 0.087(6) 0.000(5) -0.038(5) 0.017(5)
C14 0.077(6) 0.067(6) 0.070(6) 0.000 0.000 0.017(6)
C13 0.073(6) 0.064(5) 0.068(6) 0.005(4) -0.022(4) 0.015(5)
P4 0.037(2) 0.065(3) 0.027(2) 0.005(2) 0.0062(17) -0.007(2)
O32 0.055(6) 0.078(7) 0.037(6) 0.012(5) 0.003(5) -0.009(6)
O15 0.095(8) 0.070(7) 0.059(7) -0.010(6) -0.019(7) 0.040(7)
Ca2 0.087(2) 0.087(2) 0.032(2) -0.0145(14) 0.0145(14) 0.007(2)
O27 0.080(6) 0.080(6) 0.095(7) -0.036(6) 0.003(6) 0.024(5)
O19 0.123(7) 0.110(7) 0.108(7) -0.008(6) 0.006(6) 0.025(6)
P6 0.028(5) 0.012(5) 0.012(4) 0.000(4) 0.010(4) -0.004(4)
O35 0.025(9) 0.044(10) 0.022(9) 0.013(9) 0.010(8) -0.013(9)
O34 0.030(7) 0.041(7) 0.035(7) -0.011(7) 0.009(7) 0.009(6)
O37 0.034(4) 0.050(4) 0.032(4) 0.003(4) 0.003(4) 0.006(4)
O36 0.032(4) 0.049(4) 0.034(4) 0.005(4) 0.005(4) 0.006(4)
P5 0.037(8) 0.021(10) 0.023(9) -0.009(7) 0.001(7) -0.009(6)
O40 0.025(9) 0.021(9) 0.052(9) 0.002(9) -0.002(8) -0.004(8)
O38 0.027(10) 0.029(10) 0.045(10) -0.022(9) 0.009(9) -0.005(9)
O39 0.040(5) 0.032(4) 0.041(4) -0.006(4) -0.008(4) 0.005(4)
O41 0.039(5) 0.036(4) 0.040(4) -0.006(4) -0.009(4) 0.005(4)
Na2 0.089(4) 0.088(4) 0.088(4) 0.0003(10) -0.0010(10) 0.0010(10)

loop_
_atom_type_symbol
_atom_type_description
_atom_type_scat_dispersion_real
_atom_type_scat_dispersion_imag
_atom_type_scat_source
C C 0.0033 0.0016 'International Tables Vol C Tables 4.2.6.8 and 6.1.1.4'
H H 0.0000 0.0000 'International Tables Vol C Tables 4.2.6.8 and 6.1.1.4'
Ca Ca 0.2262 0.3064 'International Tables Vol C Tables 4.2.6.8 and 6.1.1.4'
Mo Mo -1.6832 0.6857 'International Tables Vol C Tables 4.2.6.8 and 6.1.1.4'
N N 0.0061 0.0033 'International Tables Vol C Tables 4.2.6.8 and 6.1.1.4'
Na Na 0.0362 0.0249 'International Tables Vol C Tables 4.2.6.8 and 6.1.1.4'
O O 0.0106 0.0060 'International Tables Vol C Tables 4.2.6.8 and 6.1.1.4'
P P 0.1023 0.0942 'International Tables Vol C Tables 4.2.6.8 and 6.1.1.4'

loop_
_geom_angle_atom_site_label_1
_geom_angle_atom_site_label_2
_geom_angle_atom_site_label_3
_geom_angle
_geom_angle_site_symmetry_1
_geom_angle_site_symmetry_3
O5 Mo1 Mo6 133.9(2) . .
O5 Mo1 O8 80.4(3) . .
O5 Mo1 O3 84.9(3) . .
O24 Mo1 Mo6 47.8(2) . .
O24 Mo1 O5 86.4(3) . .
O24 Mo1 O23 94.8(3) . .
O24 Mo1 O8 83.3(3) . .
O24 Mo1 O3 154.0(3) . .
O23 Mo1 Mo6 48.43(19) . .
O23 Mo1 O5 161.8(3) . .
O23 Mo1 O8 81.7(3) . .
O23 Mo1 O3 86.1(3) . .
O8 Mo1 Mo6 88.25(18) . .
O3 Mo1 Mo6 132.93(18) . .
O3 Mo1 O8 71.1(3) . .
O6 Mo1 Mo6 103.0(3) . .
O6 Mo1 O5 93.8(3) . .
O6 Mo1 O24 106.7(4) . .
O6 Mo1 O23 103.2(3) . .
O6 Mo1 O8 168.3(3) . .
O6 Mo1 O3 98.4(3) . .
O8 Mo2 Mo5 90.52(19) . .
O3 Mo2 Mo5 133.36(18) . .
O3 Mo2 O8 71.5(3) . .
O1 Mo2 Mo5 102.6(2) . .
O1 Mo2 O8 166.3(3) . .
O1 Mo2 O3 96.1(3) . .
O1 Mo2 O10 106.9(3) . .
O1 Mo2 O9 102.4(3) . .
O1 Mo2 O2 92.6(3) . .
O10 Mo2 Mo5 48.5(2) . .
O10 Mo2 O8 84.8(3) . .
O10 Mo2 O3 155.9(3) . .
O10 Mo2 O9 95.8(3) . .
O10 Mo2 O2 86.4(3) . .
O9 Mo2 Mo5 48.8(2) . .
O9 Mo2 O8 83.1(3) . .
O9 Mo2 O3 85.7(3) . .
O9 Mo2 O2 163.4(3) . .
O2 Mo2 Mo5 134.7(2) . .
O2 Mo2 O8 80.8(3) . .
O2 Mo2 O3 85.7(3) . .
O20 Mo3 Mo4 88.93(19) . .
O12 Mo3 Mo4 134.11(19) . .
O12 Mo3 O20 72.2(3) . .
O18 Mo3 Mo4 48.5(2) . .
O18 Mo3 O20 82.3(3) . .
O18 Mo3 O12 87.0(3) . .
O18 Mo3 O16 163.5(4) . .
O18 Mo3 O41 157.3(11) . .
O29 Mo3 Mo4 47.6(2) . .
O29 Mo3 O20 84.1(3) . .
O29 Mo3 O12 155.8(3) . .
O29 Mo3 O18 94.8(3) . .
O29 Mo3 O16 89.7(4) . .
O29 Mo3 O41 75.4(11) . .
O17 Mo3 Mo4 102.4(3) . .
O17 Mo3 O20 168.0(4) . .
O17 Mo3 O12 96.7(4) . .
O17 Mo3 O18 102.1(3) . .
O17 Mo3 O29 106.5(4) . .
O17 Mo3 O16 91.8(4) . .
O17 Mo3 O41 100.4(11) . .
O16 Mo3 Mo4 137.2(3) . .
O16 Mo3 O20 82.3(4) . .
O16 Mo3 O12 82.5(4) . .
O41 Mo3 Mo4 122.5(10) . .
O41 Mo3 O20 76.4(11) . .
O41 Mo3 O12 93.9(11) . .
O28 Mo4 Mo3 132.83(19) . .
O28 Mo4 O22 71.8(3) . .
O28 Mo4 O37 73.6(10) . .
O22 Mo4 Mo3 88.70(19) . .
O18 Mo4 Mo3 48.5(2) . .
O18 Mo4 O28 85.8(3) . .
O18 Mo4 O22 82.3(3) . .
O18 Mo4 O31 161.9(4) . .
O18 Mo4 O37 156.6(11) . .
O29 Mo4 Mo3 48.0(2) . .
O29 Mo4 O28 155.3(3) . .
O29 Mo4 O22 83.8(3) . .
O29 Mo4 O18 95.1(3) . .
O29 Mo4 O31 83.7(4) . .
O29 Mo4 O37 99.1(10) . .
O30 Mo4 Mo3 103.0(3) . .
O30 Mo4 O28 96.6(4) . .
O30 Mo4 O22 167.5(4) . .
O30 Mo4 O18 102.0(3) . .
O30 Mo4 O29 107.3(4) . .
O30 Mo4 O31 95.5(4) . .
O30 Mo4 O37 91.3(11) . .
O31 Mo4 Mo3 131.4(3) . .
O31 Mo4 O28 87.9(4) . .
O31 Mo4 O22 79.7(4) . .
O37 Mo4 Mo3 146.6(9) . .
O37 Mo4 O22 81.0(11) . .
O20 Mo5 Mo2 87.49(18) . .
O10 Mo5 Mo2 48.1(2) . .
O10 Mo5 O20 82.0(3) . .
O10 Mo5 O9 94.9(3) . .
O10 Mo5 O12 153.1(3) . .
O10 Mo5 O13 82.9(4) . .
O10 Mo5 O39 96.5(10) . .
O9 Mo5 Mo2 48.31(19) . .
O9 Mo5 O20 81.9(3) . .
O9 Mo5 O12 85.9(3) . .
O9 Mo5 O13 159.3(4) . .
O9 Mo5 O39 163.9(11) . .
O12 Mo5 Mo2 132.42(19) . .
O12 Mo5 O20 71.5(3) . .
O13 Mo5 Mo2 130.4(3) . .
O13 Mo5 O20 77.4(4) . .
O13 Mo5 O12 86.9(4) . .
O11 Mo5 Mo2 102.2(3) . .
O11 Mo5 O20 169.9(3) . .
O11 Mo5 O10 106.7(4) . .
O11 Mo5 O9 102.2(4) . .
O11 Mo5 O12 99.4(4) . .
O11 Mo5 O13 98.1(4) . .
O11 Mo5 O39 85.3(11) . .
O39 Mo5 Mo2 144.5(10) . .
O39 Mo5 O20 88.5(11) . .
O39 Mo5 O12 78.8(10) . .
O24 Mo6 Mo1 47.8(2) . .
O24 Mo6 O23 94.9(3) . .
O24 Mo6 O28 155.3(3) . .
O24 Mo6 O22 83.5(3) . .
O24 Mo6 O26 86.0(4) . .
O24 Mo6 O36 95.8(10) . .
O23 Mo6 Mo1 48.57(19) . .
O23 Mo6 O28 85.2(3) . .
O23 Mo6 O22 83.0(3) . .
O23 Mo6 O26 158.3(4) . .
O23 Mo6 O36 167.4(10) . .
O28 Mo6 Mo1 132.42(19) . .
O28 Mo6 O22 72.0(3) . .
O22 Mo6 Mo1 89.33(18) . .
O25 Mo6 Mo1 102.6(3) . .
O25 Mo6 O24 106.2(4) . .
O25 Mo6 O23 103.1(4) . .
O25 Mo6 O28 97.8(3) . .
O25 Mo6 O22 167.9(3) . .
O25 Mo6 O26 97.4(4) . .
O25 Mo6 O36 80.2(11) . .
O26 Mo6 Mo1 133.1(3) . .
O26 Mo6 O28 85.1(4) . .
O26 Mo6 O22 75.6(4) . .
O36 Mo6 Mo1 143.2(9) . .
O36 Mo6 O28 82.3(10) . .
O36 Mo6 O22 91.7(10) . .
O22 P3 O8 106.7(4) . .
O20 P3 O22 107.1(4) . .
O20 P3 O8 107.6(4) . .
O21 P3 O22 112.9(5) . .
O21 P3 O20 112.2(5) . .
O21 P3 O8 110.1(5) . .
O5 P2 O2 111.4(4) . .
O5 P2 O7 108.6(5) . .
O5 P2 Na2 117.8(4) . .
O2 P2 O7 105.9(5) . .
O2 P2 Na2 72.7(4) . .
O4 P2 O5 113.2(6) . .
O4 P2 O2 110.2(5) . .
O4 P2 O7 107.1(7) . .
O4 P2 Na2 123.2(6) . .
O7 P2 Na2 33.5(5) . .
O13 P1 O16 110.9(8) . .
O13 P1 O14 116.4(9) . .
O13 P1 O15 105.0(9) . .
O16 P1 O14 103.4(9) . .
O15 P1 O16 112.8(9) . .
O15 P1 O14 108.6(10) . .
O23 Na3 O23 180.0 17_577 .
O23 Na3 O9 98.5(2) 17_577 17_577
O23 Na3 O9 81.5(2) 17_577 .
O23 Na3 O9 81.5(2) . 17_577
O23 Na3 O9 98.5(2) . .
O9 Na3 O9 180.0(3) 17_577 .
O18 Na3 O23 82.9(2) 17_577 .
O18 Na3 O23 97.1(2) . .
O18 Na3 O23 97.1(2) 17_577 17_577
O18 Na3 O23 82.9(2) . 17_577
O18 Na3 O9 83.1(2) 17_577 .
O18 Na3 O9 83.1(2) . 17_577
O18 Na3 O9 96.9(2) 17_577 17_577
O18 Na3 O9 96.9(2) . .
O18 Na3 O18 180.0 17_577 .
P2 O5 Mo1 137.5(5) . .
Mo1 O24 Mo6 84.4(3) . .
Mo1 O23 Na3 130.9(3) . .
Mo6 O23 Mo1 83.0(3) . .
Mo6 O23 Na3 132.4(3) . .
Mo4 O28 Mo6 112.3(3) . .
Mo6 O22 Mo4 102.4(3) . .
P3 O22 Mo4 125.8(4) . .
P3 O22 Mo6 125.8(4) . .
Mo3 O20 Mo5 101.8(3) . .
P3 O20 Mo3 127.4(4) . .
P3 O20 Mo5 125.9(4) . .
Mo2 O8 Mo1 104.3(3) . .
P3 O8 Mo1 127.1(4) . .
P3 O8 Mo2 124.9(4) . .
Mo1 O3 Mo2 111.2(3) . .
Mo2 O10 Mo5 83.5(3) . .
Mo2 O10 Na2 113.3(4) . .
Mo5 O10 Na2 138.2(5) . .
Mo2 O9 Mo5 82.9(3) . .
Mo2 O9 Na3 130.8(3) . .
Mo5 O9 Na3 132.1(3) . .
Mo3 O12 Mo5 112.9(3) . .
Mo3 O18 Mo4 83.0(3) . .
Mo3 O18 Na3 131.9(3) . .
Mo4 O18 Na3 132.6(3) . .
Mo3 O29 Mo4 84.4(3) . .
P3 O21 Ca2 146.4(5) . .
P3 O21 Na2 117.0(6) . .
Ca2 O21 Na2 95.0(5) . .
P1 O13 Mo5 137.2(8) . .
P2 O2 Mo2 135.0(5) . .
P1 O16 Mo3 137.9(8) . .
P4 O26 Mo6 133.6(7) . .
P4 O31 Mo4 131.7(7) . .
P2 O7 Na2 123.9(7) . .
P4 O33 Ca2 156.4(7) . .
P4 O33 Na2 122.6(7) . 7_456
Ca2 O33 Na2 78.6(4) . 7_456
H2A C2 H2B 107.9 . .
C1 C2 H2A 109.3 . .
C1 C2 H2B 109.3 . .
C3 C2 H2A 109.3 . .
C3 C2 H2B 109.3 . .
C3 C2 C1 111.8(10) . .
C2 C1 C2 107.8(13) . 5_557
C2 C1 H1A 110.2 . .
C2 C1 H1A 110.2 5_557 .
C2 C1 H1B 110.2 5_557 .
C2 C1 H1B 110.2 . .
H1A C1 H1B 108.5 . .
C7 C3 C2 121.3(12) . .
C4 C3 C2 121.2(12) . .
C4 C3 C7 117.3(12) . .
C3 C7 H7 119.7 . .
C3 C7 C6 120.6(13) . .
C6 C7 H7 119.7 . .
C3 C4 H4 120.3 . .
C3 C4 C5 119.5(13) . .
C5 C4 H4 120.3 . .
C5 N1 H1 119.7 . .
C5 N1 C6 120.7(11) . .
C6 N1 H1 119.7 . .
C4 C5 H5 119.1 . .
N1 C5 C4 121.9(13) . .
N1 C5 H5 119.1 . .
C7 C6 H6 120.1 . .
N1 C6 C7 119.9(13) . .
N1 C6 H6 120.1 . .
C11 C10 C9 114.2(15) . .
C11 C10 C13 125.2(16) . .
C9 C10 C13 120.4(14) . .
C10 C11 H11 119.2 . .
C12 C11 C10 121.7(17) . .
C12 C11 H11 119.2 . .
C12 N2 H2 117.8 . .
C12 N2 C8 124.3(15) . .
C8 N2 H2 117.8 . .
C11 C12 H12 119.7 . .
N2 C12 C11 120.6(16) . .
N2 C12 H12 119.7 . .
C10 C9 H9 118.6 . .
C8 C9 C10 122.9(15) . .
C8 C9 H9 118.6 . .
N2 C8 C9 115.8(17) . .
N2 C8 H8 122.1 . .
C9 C8 H8 122.1 . .
H14A C14 H14B 107.8 . .
C13 C14 H14A 109.0 10_464 .
C13 C14 H14A 109.0 . .
C13 C14 H14B 109.0 . .
C13 C14 H14B 109.0 10_464 .
C13 C14 C13 113.0(19) . 10_464
C10 C13 C14 109.3(14) . .
C10 C13 H13A 109.8 . .
C10 C13 H13B 109.8 . .
C14 C13 H13A 109.8 . .
C14 C13 H13B 109.8 . .
H13A C13 H13B 108.3 . .
O26 P4 O32 105.4(7) . .
O31 P4 O26 109.8(7) . .
O31 P4 O32 103.2(7) . .
O33 P4 O26 114.8(7) . .
O33 P4 O31 114.8(7) . .
O33 P4 O32 107.7(7) . .
O21 Ca2 O21 132.3(5) . 7_456
O21 Ca2 O33 100.8(3) . 7_456
O21 Ca2 O33 86.8(3) . .
O21 Ca2 O33 86.8(3) 7_456 7_456
O21 Ca2 O33 100.8(3) 7_456 .
O21 Ca2 O27 79.3(4) 7_456 7_456
O21 Ca2 O27 147.4(4) 7_456 .
O21 Ca2 O27 79.3(4) . .
O21 Ca2 O27 147.4(4) . 7_456
O21 Ca2 O19 75.5(4) . 7_456
O21 Ca2 O19 65.8(4) 7_456 7_456
O21 Ca2 O19 75.5(4) 7_456 .
O21 Ca2 O19 65.8(4) . .
O21 Ca2 Na2 43.2(3) 7_456 7_456
O21 Ca2 Na2 116.4(4) . 7_456
O21 Ca2 Na2 43.2(3) . .
O21 Ca2 Na2 116.4(3) 7_456 .
O33 Ca2 O33 161.1(6) . 7_456
O33 Ca2 O27 86.5(4) . .
O33 Ca2 O27 78.1(4) 7_456 .
O33 Ca2 O27 78.1(4) . 7_456
O33 Ca2 O27 86.5(4) 7_456 7_456
O33 Ca2 O19 132.8(4) 7_456 7_456
O33 Ca2 O19 65.7(4) 7_456 .
O33 Ca2 O19 132.8(4) . .
O33 Ca2 O19 65.7(4) . 7_456
O33 Ca2 Na2 129.7(4) . .
O33 Ca2 Na2 58.4(4) . 7_456
O33 Ca2 Na2 129.7(4) 7_456 7_456
O33 Ca2 Na2 58.4(4) 7_456 .
O27 Ca2 O27 71.1(6) 7_456 .
O27 Ca2 O19 143.1(4) . 7_456
O27 Ca2 O19 122.0(4) . .
O27 Ca2 O19 143.1(4) 7_456 .
O27 Ca2 O19 122.0(4) 7_456 7_456
O27 Ca2 Na2 79.8(4) 7_456 7_456
O27 Ca2 Na2 79.8(4) . .
O27 Ca2 Na2 138.4(4) . 7_456
O27 Ca2 Na2 138.4(4) 7_456 .
O19 Ca2 O19 70.4(6) 7_456 .
O19 Ca2 Na2 43.0(4) . .
O19 Ca2 Na2 99.1(4) . 7_456
O19 Ca2 Na2 43.0(4) 7_456 7_456
O19 Ca2 Na2 99.1(4) 7_456 .
Na2 Ca2 Na2 138.9(5) 7_456 .
Na2 O19 Ca2 82.3(6) . .
O35 P6 O34 109.9(16) . .
O35 P6 O37 104.9(18) . .
O34 P6 O37 112.7(18) . .
O36 P6 O35 107.3(19) . .
O36 P6 O34 113.9(18) . .
O36 P6 O37 108(2) . .
P6 O37 Mo4 142(2) . .
P6 O36 Mo6 133(2) . .
O40 P5 O38 107(2) . .
O40 P5 O39 122(2) . .
O38 P5 O39 88.5(18) . .
O41 P5 O40 106(2) . .
O41 P5 O38 119(2) . .
O41 P5 O39 115(2) . .
P5 O39 Mo5 122(2) . .
P5 O41 Mo3 135(3) . .
O10 Na2 P2 77.4(4) . .
O10 Na2 O33 167.8(6) . 7_456
O10 Na2 Ca2 124.9(5) . .
O21 Na2 P2 91.5(5) . .
O21 Na2 O10 83.6(5) . .
O21 Na2 O33 84.1(5) . 7_456
O21 Na2 Ca2 41.8(3) . .
O7 Na2 P2 22.6(3) . .
O7 Na2 O10 99.7(6) . .
O7 Na2 O21 90.2(6) . .
O7 Na2 O33 80.6(5) . 7_456
O7 Na2 Ca2 89.5(5) . .
O7 Na2 O19 141.2(8) . .
O33 Na2 P2 103.2(5) 7_456 .
O33 Na2 Ca2 43.0(3) 7_456 .
Ca2 Na2 P2 105.4(4) . .
O19 Na2 P2 160.0(7) . .
O19 Na2 O10 112.5(7) . .
O19 Na2 O21 73.2(6) . .
O19 Na2 O33 63.2(6) . 7_456
O19 Na2 Ca2 54.6(5) . .
O0AA Na2 P2 85.2(7) . .
O0AA Na2 O10 102.8(8) . .
O0AA Na2 O21 171.9(10) . .
O0AA Na2 O7 84.0(8) . .
O0AA Na2 O33 89.4(8) . 7_456
O0AA Na2 Ca2 132.3(8) . .
O0AA Na2 O19 108.1(9) . .

loop_
_geom_bond_atom_site_label_1
_geom_bond_atom_site_label_2
_geom_bond_distance
_geom_bond_site_symmetry_2
Mo1 Mo6 2.5916(12) .
Mo1 O5 2.058(7) .
Mo1 O24 1.928(7) .
Mo1 O23 1.958(7) .
Mo1 O8 2.272(7) .
Mo1 O3 2.151(7) .
Mo1 O6 1.683(8) .
Mo2 Mo5 2.5808(12) .
Mo2 O8 2.237(7) .
Mo2 O3 2.164(7) .
Mo2 O1 1.686(7) .
Mo2 O10 1.932(7) .
Mo2 O9 1.942(7) .
Mo2 O2 2.095(7) .
Mo3 Mo4 2.5838(15) .
Mo3 O20 2.262(7) .
Mo3 O12 2.123(8) .
Mo3 O18 1.949(7) .
Mo3 O29 1.928(8) .
Mo3 O17 1.680(8) .
Mo3 O16 2.090(12) .
Mo3 O41 2.04(4) .
Mo4 O28 2.145(8) .
Mo4 O22 2.296(7) .
Mo4 O18 1.949(7) .
Mo4 O29 1.918(8) .
Mo4 O30 1.682(8) .
Mo4 O31 2.038(12) .
Mo4 O37 2.14(4) .
Mo5 O20 2.298(8) .
Mo5 O10 1.944(7) .
Mo5 O9 1.957(7) .
Mo5 O12 2.122(7) .
Mo5 O13 2.090(11) .
Mo5 O11 1.657(8) .
Mo5 O39 2.02(4) .
Mo6 O24 1.930(7) .
Mo6 O23 1.953(7) .
Mo6 O28 2.151(7) .
Mo6 O22 2.283(8) .
Mo6 O25 1.685(9) .
Mo6 O26 2.125(11) .
Mo6 O36 2.03(3) .
P3 O22 1.553(8) .
P3 O20 1.542(8) .
P3 O8 1.559(8) .
P3 O21 1.484(8) .
P2 O5 1.512(8) .
P2 O2 1.518(8) .
P2 O4 1.477(10) .
P2 O7 1.582(10) .
P2 Na2 3.414(15) .
P1 O13 1.473(14) .
P1 O16 1.537(14) .
P1 O14 1.558(18) .
P1 O15 1.505(17) .
Na3 O23 2.301(7) .
Na3 O23 2.301(7) 17_577
Na3 O9 2.319(7) .
Na3 O9 2.319(7) 17_577
Na3 O18 2.292(7) .
Na3 O18 2.292(7) 17_577
O10 Na2 2.833(17) .
O21 Ca2 2.288(8) .
O21 Na2 2.353(17) .
O26 P4 1.554(13) .
O31 P4 1.504(13) .
O7 Na2 2.269(19) .
O33 P4 1.491(12) .
O33 Ca2 2.379(11) .
O33 Na2 2.972(19) 7_456
C2 H2A 0.9700 .
C2 H2B 0.9700 .
C2 C1 1.574(13) .
C2 C3 1.479(16) .
C1 C2 1.574(13) 5_557
C1 H1A 0.9700 .
C1 H1B 0.9700 .
C3 C7 1.376(18) .
C3 C4 1.357(18) .
C7 H7 0.9300 .
C7 C6 1.375(18) .
C4 H4 0.9300 .
C4 C5 1.372(18) .
N1 H1 0.8600 .
N1 C5 1.305(17) .
N1 C6 1.311(17) .
C5 H5 0.9300 .
C6 H6 0.9300 .
C10 C11 1.36(2) .
C10 C9 1.43(2) .
C10 C13 1.49(2) .
C11 H11 0.9300 .
C11 C12 1.35(2) .
N2 H2 0.8600 .
N2 C12 1.30(2) .
N2 C8 1.32(2) .
C12 H12 0.9300 .
C9 H9 0.9300 .
C9 C8 1.37(2) .
C8 H8 0.9300 .
C14 H14A 0.9700 .
C14 H14B 0.9700 .
C14 C13 1.503(19) 10_464
C14 C13 1.50(2) .
C13 H13A 0.9700 .
C13 H13B 0.9700 .
P4 O32 1.566(12) .
Ca2 O21 2.288(8) 7_456
Ca2 O33 2.379(11) 7_456
Ca2 O27 2.463(12) 7_456
Ca2 O27 2.463(12) .
Ca2 O19 2.815(16) 7_456
Ca2 O19 2.815(16) .
Ca2 Na2 3.421(15) .
Ca2 Na2 3.421(15) 7_456
O19 Na2 2.36(2) .
P6 O35 1.53(3) .
P6 O34 1.55(3) .
P6 O37 1.59(4) .
P6 O36 1.46(4) .
P5 O40 1.52(4) .
P5 O38 1.58(3) .
P5 O39 1.94(4) .
P5 O41 1.37(5) .
Na2 O33 2.972(19) 7_456
Na2 O0AA 2.25(3) .

loop_
_geom_torsion_atom_site_label_1
_geom_torsion_atom_site_label_2
_geom_torsion_atom_site_label_3
_geom_torsion_atom_site_label_4
_geom_torsion
_geom_torsion_site_symmetry_1
_geom_torsion_site_symmetry_4
Mo4 O31 P4 O26 -46.0(11) . .
Mo4 O31 P4 O33 85.2(10) . .
Mo4 O31 P4 O32 -158.0(9) . .
Mo6 O26 P4 O31 43.9(12) . .
Mo6 O26 P4 O33 -87.2(10) . .
Mo6 O26 P4 O32 154.4(9) . .
O5 P2 O2 Mo2 27.8(8) . .
O5 P2 O7 Na2 -112.4(8) . .
O22 P3 O20 Mo3 15.9(6) . .
O22 P3 O20 Mo5 -134.6(5) . .
O22 P3 O8 Mo1 -18.9(6) . .
O22 P3 O8 Mo2 136.0(5) . .
O22 P3 O21 Ca2 1.8(12) . .
O22 P3 O21 Na2 162.5(6) . .
O20 P3 O22 Mo4 -15.4(6) . .
O20 P3 O22 Mo6 132.6(5) . .
O20 P3 O8 Mo1 -133.6(5) . .
O20 P3 O8 Mo2 21.3(6) . .
O20 P3 O21 Ca2 123.0(9) . .
O20 P3 O21 Na2 -76.3(7) . .
O8 P3 O22 Mo4 -130.4(5) . .
O8 P3 O22 Mo6 17.6(6) . .
O8 P3 O20 Mo3 130.3(5) . .
O8 P3 O20 Mo5 -20.2(6) . .
O8 P3 O21 Ca2 -117.3(9) . .
O8 P3 O21 Na2 43.4(8) . .
O21 P3 O22 Mo4 108.6(6) . .
O21 P3 O22 Mo6 -103.4(6) . .
O21 P3 O20 Mo3 -108.5(6) . .
O21 P3 O20 Mo5 101.0(6) . .
O21 P3 O8 Mo1 103.9(6) . .
O21 P3 O8 Mo2 -101.2(6) . .
O13 P1 O16 Mo3 -9.4(14) . .
O2 P2 O5 Mo1 -29.9(9) . .
O2 P2 O7 Na2 7.3(9) . .
O16 P1 O13 Mo5 26.1(15) . .
O4 P2 O5 Mo1 -154.8(8) . .
O4 P2 O2 Mo2 154.3(7) . .
O4 P2 O7 Na2 125.0(8) . .
O7 P2 O5 Mo1 86.4(8) . .
O7 P2 O2 Mo2 -90.2(7) . .
O14 P1 O13 Mo5 -91.8(13) . .
O14 P1 O16 Mo3 116.1(12) . .
C2 C3 C7 C6 -175.1(13) . .
C2 C3 C4 C5 178.1(13) . .
C1 C2 C3 C7 -107.3(14) . .
C1 C2 C3 C4 77.1(16) . .
C3 C2 C1 C2 -178.8(12) . 5_557
C3 C7 C6 N1 -3(2) . .
C3 C4 C5 N1 -3(2) . .
C7 C3 C4 C5 2(2) . .
C4 C3 C7 C6 1(2) . .
C5 N1 C6 C7 3(2) . .
C6 N1 C5 C4 0(2) . .
C10 C11 C12 N2 2(3) . .
C10 C9 C8 N2 -9(3) . .
C11 C10 C9 C8 7(3) . .
C11 C10 C13 C14 92(2) . .
C12 N2 C8 C9 8(3) . .
C9 C10 C11 C12 -3(3) . .
C9 C10 C13 C14 -81.2(19) . .
C8 N2 C12 C11 -5(3) . .
C13 C10 C11 C12 -176.3(18) . .
C13 C10 C9 C8 -179.7(18) . .
C13 C14 C13 C10 175.2(14) 10_464 .
O15 P1 O13 Mo5 148.2(11) . .
O15 P1 O16 Mo3 -126.8(12) . .
Ca2 O33 P4 O26 35(2) . .
Ca2 O33 P4 O31 -93.5(18) . .
Ca2 O33 P4 O32 152.2(17) . .
O35 P6 O37 Mo4 -149(3) . .
O35 P6 O36 Mo6 147(2) . .
O34 P6 O37 Mo4 92(3) . .
O34 P6 O36 Mo6 -91(3) . .
O37 P6 O36 Mo6 34(3) . .
O36 P6 O37 Mo4 -34(4) . .
O40 P5 O41 Mo3 -134(3) . .
O38 P5 O41 Mo3 107(3) . .
O39 P5 O41 Mo3 4(4) . .
Na2 P2 O5 Mo1 51.2(8) . .
Na2 P2 O2 Mo2 -86.0(7) . .
Na2 O33 P4 O26 -173.3(7) 7_456 .
Na2 O33 P4 O31 58.1(9) 7_456 .
Na2 O33 P4 O32 -56.2(9) 7_456 .

loop_
_smtbx_masks_void_nr
_smtbx_masks_void_average_x
_smtbx_masks_void_average_y
_smtbx_masks_void_average_z
_smtbx_masks_void_volume
_smtbx_masks_void_count_electrons
_smtbx_masks_void_content
1 0.250 0.000 0.807 1611.7 319.4 '1/4  C13 H18 N2, H2O'
2 -0.250 0.000 0.799 1611.7 318.8 '1/4  C13 H18 N2, H2O'
3 -0.250 0.500 0.202 1611.7 319.4 '1/4  C13 H18 N2, H2O'
4 0.250 0.500 0.150 1611.7 318.8 '1/4  C13 H18 N2, H2O'
